data_7153997
loop_
_publ_author_name
'Takahashi, Masaki'
'Murata, Yusuke'
'Ishida, Masahiro'
'Yagishita, Fumitoshi'
'Sakamoto, Masami'
'Sengoku, Tetsuya'
'Yoda, Hidemi'

_publ_section_title
;
 Catalytic amide allylation of \a-ketoesters: extremely high
 enantioselective synthesis of ester functionalised
 \a-methylene-\g-butyrolactones.
;
_journal_issue 39
_journal_name_full 'Organic &amp; biomolecular chemistry'
_journal_page_first 7686
_journal_page_last 7689
_journal_paper_doi 10.1039/c4ob01508h
_journal_volume 12
_journal_year 2014
_chemical_absolute_configuration ad
_chemical_formula_sum 'C19 H18 Cl N O4'
_chemical_formula_weight 359.79
_space_group_crystal_system orthorhombic
_space_group_IT_number 19
_space_group_name_Hall 'P 2ac 2ab'
_space_group_name_H-M_alt 'P 21 21 21'
_symmetry_space_group_name_Hall 'P 2ac 2ab'
_symmetry_space_group_name_H-M 'P 21 21 21'
_atom_sites_solution_hydrogens geom
_atom_sites_solution_primary direct
_atom_sites_solution_secondary difmap
_cell_angle_alpha 90
_cell_angle_beta 90
_cell_angle_gamma 90
_cell_formula_units_Z 4
_cell_length_a 6.6270(3)
_cell_length_b 7.9739(3)
_cell_length_c 32.9949(14)
_cell_measurement_reflns_used 9996
_cell_measurement_temperature 173
_cell_measurement_theta_max 68.2242
_cell_measurement_theta_min 2.6784
_cell_volume 1743.55(13)
_computing_cell_refinement 'SAINT V8.34A (Bruker AXS Inc., 2013)'
_computing_data_reduction 'SAINT V8.34A (Bruker AXS Inc., 2013)'
_computing_structure_refinement 'SHELXL-2013 (Sheldrick, 2013)'
_diffrn_ambient_temperature 173
_diffrn_detector_area_resol_mean 8.3333
_diffrn_measured_fraction_theta_full 0.999
_diffrn_measured_fraction_theta_max 0.998
_diffrn_measurement_device_type 'Bruker APEXII Ultra CCD area detector'
_diffrn_measurement_method 'Phi and Omega scans'
_diffrn_radiation_monochromator 'Bruker Helios multilayer confocal mirror'
_diffrn_radiation_type CuK\a
_diffrn_radiation_wavelength 1.54178
_diffrn_reflns_av_R_equivalents 0.0289
_diffrn_reflns_av_unetI/netI 0.0232
_diffrn_reflns_limit_h_max 7
_diffrn_reflns_limit_h_min -7
_diffrn_reflns_limit_k_max 9
_diffrn_reflns_limit_k_min -9
_diffrn_reflns_limit_l_max 39
_diffrn_reflns_limit_l_min -39
_diffrn_reflns_number 17563
_diffrn_reflns_theta_full 68.00
_diffrn_reflns_theta_max 68.22
_diffrn_reflns_theta_min 2.68
_diffrn_source 'Bruker TXS fine-focus rotating anode'
_exptl_absorpt_coefficient_mu 2.145
_exptl_absorpt_correction_T_max 0.98
_exptl_absorpt_correction_T_min 0.82
_exptl_absorpt_correction_type empirical
_exptl_absorpt_process_details 'SADABS (Sheldrick 1996)'
_exptl_crystal_colour colourless
_exptl_crystal_density_diffrn 1.371
_exptl_crystal_density_method 'not measured'
_exptl_crystal_description plate
_exptl_crystal_F_000 752
_exptl_crystal_size_max 0.400
_exptl_crystal_size_mid 0.200
_exptl_crystal_size_min 0.010
_refine_diff_density_max 0.421
_refine_diff_density_min -0.232
_refine_ls_abs_structure_details
;
Flack x determined using 1215 quotients [(I+)-(I-)]/[(I+)+(I-)]
(Parsons and Flack (2004), Acta Cryst. A60, s61).
;
_refine_ls_abs_structure_Flack 0.055(6)
_refine_ls_extinction_method none
_refine_ls_goodness_of_fit_ref 1.026
_refine_ls_hydrogen_treatment constr
_refine_ls_matrix_type full
_refine_ls_number_parameters 228
_refine_ls_number_reflns 3176
_refine_ls_number_restraints 0
_refine_ls_restrained_S_all 1.026
_refine_ls_R_factor_all 0.0417
_refine_ls_R_factor_gt 0.0400
_refine_ls_shift/su_max 0.000
_refine_ls_shift/su_mean 0.000
_refine_ls_structure_factor_coef Fsqd
_refine_ls_weighting_details 'w=1/[\s^2^(Fo^2^)+(0.0787P)^2^+0.3355P] where P=(Fo^2^+2Fc^2^)/3'
_refine_ls_weighting_scheme calc
_refine_ls_wR_factor_gt 0.1097
_refine_ls_wR_factor_ref 0.1107
_reflns_number_gt 3030
_reflns_number_total 3176
_reflns_threshold_expression 'I > 2\s(I)'
_cod_data_source_file c4ob01508h2.cif
_cod_data_source_block I
_cod_depositor_comments 'Adding full bibliography for 7153997.cif.'
_cod_database_code 7153997

loop_
_space_group_symop_operation_xyz
'x, y, z'
'-x+1/2, -y, z+1/2'
'-x, y+1/2, -z+1/2'
'x+1/2, -y+1/2, -z'

loop_
_atom_site_type_symbol
_atom_site_label
_atom_site_fract_x
_atom_site_fract_y
_atom_site_fract_z
_atom_site_U_iso_or_equiv
_atom_site_adp_type
_atom_site_calc_flag
_atom_site_refinement_flags_adp
_atom_site_refinement_flags_posn
_atom_site_occupancy
C C1 0.6663(4) 0.5571(3) 0.21155(8) 0.0298(6) Uani d . . 1
C C2 0.8325(4) 0.4553(4) 0.21824(9) 0.0387(7) Uani d . . 1
H H2 0.887 0.3916 0.1965 0.046 Uiso calc U R 1
C C3 0.9206(5) 0.4452(5) 0.25664(11) 0.0497(8) Uani d . . 1
H H3 1.0345 0.3752 0.2611 0.06 Uiso calc U R 1
C C4 0.8405(5) 0.5380(4) 0.28811(9) 0.0471(8) Uani d . . 1
H H4 0.9001 0.5321 0.3143 0.057 Uiso calc U R 1
C C5 0.6759(5) 0.6384(4) 0.28186(9) 0.0447(7) Uani d . . 1
H H5 0.621 0.7009 0.3037 0.054 Uiso calc U R 1
C C6 0.5886(5) 0.6493(4) 0.24362(9) 0.0374(6) Uani d . . 1
H H6 0.4752 0.7201 0.2394 0.045 Uiso calc U R 1
C C7 0.5730(4) 0.5625(3) 0.16895(8) 0.0293(6) Uani d . . 1
C C8 0.6588(4) 0.7139(4) 0.14529(8) 0.0298(6) Uani d . . 1
C C9 0.6941(6) 1.0084(4) 0.14453(10) 0.0449(8) Uani d . . 1
H H9A 0.8304 0.9908 0.1338 0.067 Uiso calc U R 1
H H9B 0.6957 1.1013 0.164 0.067 Uiso calc U R 1
H H9C 0.6022 1.0354 0.1222 0.067 Uiso calc U R 1
C C10 0.3405(4) 0.5828(4) 0.17055(9) 0.0332(6) Uani d . . 1
H H10A 0.2826 0.4876 0.1859 0.04 Uiso calc U R 1
H H10B 0.3078 0.687 0.1855 0.04 Uiso calc U R 1
C C11 0.2410(4) 0.5900(4) 0.12910(9) 0.0343(6) Uani d . . 1
C C12 0.2189(5) 0.7320(4) 0.10914(12) 0.0500(9) Uani d . . 1
H H12A 0.1638 0.7314 0.0826 0.06 Uiso calc U R 1
H H12B 0.2579 0.8349 0.1213 0.06 Uiso calc U R 1
C C13 0.1809(4) 0.4250(4) 0.11074(8) 0.0319(6) Uani d . . 1
C C14 -0.0885(4) 0.2938(4) 0.06911(8) 0.0301(6) Uani d . . 1
C C15 0.0013(5) 0.1393(4) 0.06156(8) 0.0375(6) Uani d . . 1
H H15 0.1364 0.1192 0.0698 0.045 Uiso calc U R 1
C C16 -0.1067(6) 0.0152(4) 0.04196(9) 0.0447(8) Uani d . . 1
H H16 -0.0459 -0.0904 0.0366 0.054 Uiso calc U R 1
C C17 -0.3035(5) 0.0453(4) 0.03024(9) 0.0425(7) Uani d . . 1
C C18 -0.3926(5) 0.1982(4) 0.03585(9) 0.0383(7) Uani d . . 1
H H18 -0.5262 0.2184 0.0266 0.046 Uiso calc U R 1
C C19 -0.2840(5) 0.3234(4) 0.05531(8) 0.0346(6) Uani d . . 1
H H19 -0.3436 0.4305 0.0593 0.042 Uiso calc U R 1
Cl Cl1 -0.44684(18) -0.11667(12) 0.00880(3) 0.0675(3) Uani d . . 1
N N1 0.0059(4) 0.4264(3) 0.09028(7) 0.0324(5) Uani d . . 1
H H1 -0.0588 0.5228 0.09 0.039 Uiso calc U R 1
O O1 0.6301(3) 0.4158(2) 0.14824(6) 0.0322(4) Uani d . . 1
H H1A 0.5276 0.3711 0.1378 0.048 Uiso calc U R 1
O O2 0.7438(3) 0.7048(3) 0.11306(6) 0.0377(5) Uani d . . 1
O O3 0.6256(3) 0.8568(2) 0.16466(6) 0.0391(5) Uani d . . 1
O O4 0.2884(3) 0.3006(3) 0.11489(7) 0.0442(5) Uani d . . 1

loop_
_atom_site_aniso_label
_atom_site_aniso_U_11
_atom_site_aniso_U_22
_atom_site_aniso_U_33
_atom_site_aniso_U_12
_atom_site_aniso_U_13
_atom_site_aniso_U_23
C1 0.0320(13) 0.0234(12) 0.0340(13) -0.0050(11) 0.0029(10) 0.0025(11)
C2 0.0355(15) 0.0373(15) 0.0431(15) 0.0031(13) -0.0003(12) 0.0011(13)
C3 0.0409(16) 0.054(2) 0.0542(19) 0.0037(16) -0.0086(14) 0.0115(16)
C4 0.0528(19) 0.0523(19) 0.0362(15) -0.0109(16) -0.0076(14) 0.0070(14)
C5 0.0575(19) 0.0408(16) 0.0358(15) -0.0126(16) 0.0056(13) -0.0055(14)
C6 0.0400(14) 0.0322(15) 0.0399(15) -0.0005(13) 0.0037(12) -0.0028(12)
C7 0.0306(13) 0.0207(12) 0.0367(14) 0.0034(11) 0.0013(10) -0.0037(10)
C8 0.0269(12) 0.0269(14) 0.0356(14) 0.0040(11) -0.0028(11) -0.0001(11)
C9 0.059(2) 0.0251(15) 0.0508(18) -0.0038(15) 0.0024(15) 0.0049(13)
C10 0.0325(14) 0.0279(14) 0.0394(14) 0.0013(11) 0.0018(11) -0.0064(11)
C11 0.0260(12) 0.0289(15) 0.0480(16) 0.0046(12) -0.0020(11) -0.0013(12)
C12 0.0466(19) 0.0351(17) 0.068(2) 0.0015(14) -0.0190(17) 0.0020(16)
C13 0.0299(13) 0.0298(14) 0.0359(13) 0.0034(12) 0.0025(10) -0.0003(11)
C14 0.0330(13) 0.0294(13) 0.0279(12) -0.0003(12) 0.0040(10) -0.0015(11)
C15 0.0422(15) 0.0336(15) 0.0366(14) 0.0063(13) -0.0017(12) -0.0018(12)
C16 0.066(2) 0.0283(15) 0.0393(16) 0.0073(15) -0.0060(14) -0.0063(12)
C17 0.0594(19) 0.0362(16) 0.0320(14) -0.0084(14) -0.0064(13) -0.0051(13)
C18 0.0410(15) 0.0409(16) 0.0329(14) -0.0012(13) -0.0037(12) -0.0014(12)
C19 0.0381(15) 0.0334(15) 0.0323(14) 0.0015(12) 0.0009(11) -0.0052(11)
Cl1 0.0942(8) 0.0455(5) 0.0629(5) -0.0162(5) -0.0280(5) -0.0115(4)
N1 0.0296(11) 0.0251(11) 0.0423(12) 0.0029(10) -0.0022(9) -0.0033(10)
O1 0.0327(10) 0.0231(9) 0.0408(10) 0.0031(8) 0.0005(8) -0.0061(8)
O2 0.0435(11) 0.0308(10) 0.0387(11) 0.0068(9) 0.0089(9) 0.0003(9)
O3 0.0532(12) 0.0223(9) 0.0419(11) -0.0005(9) 0.0083(9) -0.0011(8)
O4 0.0429(12) 0.0311(11) 0.0585(14) 0.0094(9) -0.0139(10) -0.0106(10)

loop_
_atom_type_symbol
_atom_type_description
_atom_type_scat_dispersion_real
_atom_type_scat_dispersion_imag
_atom_type_scat_source
C C 0.0181 0.0091 'International Tables Vol C Tables 4.2.6.8 and 6.1.1.4'
H H 0.0000 0.0000 'International Tables Vol C Tables 4.2.6.8 and 6.1.1.4'
N N 0.0311 0.0180 'International Tables Vol C Tables 4.2.6.8 and 6.1.1.4'
O O 0.0492 0.0322 'International Tables Vol C Tables 4.2.6.8 and 6.1.1.4'
Cl Cl 0.3639 0.7018 'International Tables Vol C Tables 4.2.6.8 and 6.1.1.4'

loop_
_geom_angle_atom_site_label_1
_geom_angle_atom_site_label_2
_geom_angle_atom_site_label_3
_geom_angle
C2 C1 C6 118.9(3)
C2 C1 C7 118.8(2)
C6 C1 C7 122.2(2)
C1 C2 C3 120.7(3)
C1 C2 H2 119.7
C3 C2 H2 119.7
C4 C3 C2 119.3(3)
C4 C3 H3 120.3
C2 C3 H3 120.3
C5 C4 C3 120.4(3)
C5 C4 H4 119.8
C3 C4 H4 119.8
C4 C5 C6 120.3(3)
C4 C5 H5 119.8
C6 C5 H5 119.8
C1 C6 C5 120.3(3)
C1 C6 H6 119.9
C5 C6 H6 119.9
O1 C7 C1 108.2(2)
O1 C7 C8 107.8(2)
C1 C7 C8 109.6(2)
O1 C7 C10 111.8(2)
C1 C7 C10 111.8(2)
C8 C7 C10 107.5(2)
O2 C8 O3 123.7(3)
O2 C8 C7 124.7(3)
O3 C8 C7 111.5(2)
O3 C9 H9A 109.5
O3 C9 H9B 109.5
H9A C9 H9B 109.5
O3 C9 H9C 109.5
H9A C9 H9C 109.5
H9B C9 H9C 109.5
C11 C10 C7 113.9(2)
C11 C10 H10A 108.8
C7 C10 H10A 108.8
C11 C10 H10B 108.8
C7 C10 H10B 108.8
H10A C10 H10B 107.7
C12 C11 C13 121.4(3)
C12 C11 C10 122.0(3)
C13 C11 C10 116.4(2)
C11 C12 H12A 120.0
C11 C12 H12B 120.0
H12A C12 H12B 120.0
O4 C13 N1 124.3(3)
O4 C13 C11 120.6(2)
N1 C13 C11 115.1(2)
C15 C14 C19 119.3(3)
C15 C14 N1 124.2(2)
C19 C14 N1 116.5(3)
C16 C15 C14 119.8(3)
C16 C15 H15 120.1
C14 C15 H15 120.1
C17 C16 C15 119.7(3)
C17 C16 H16 120.2
C15 C16 H16 120.2
C18 C17 C16 121.7(3)
C18 C17 Cl1 118.5(3)
C16 C17 Cl1 119.8(3)
C17 C18 C19 118.7(3)
C17 C18 H18 120.7
C19 C18 H18 120.7
C18 C19 C14 120.8(3)
C18 C19 H19 119.6
C14 C19 H19 119.6
C13 N1 C14 128.7(2)
C13 N1 H1 115.7
C14 N1 H1 115.7
C7 O1 H1A 109.5
C8 O3 C9 116.3(2)

loop_
_geom_bond_atom_site_label_1
_geom_bond_atom_site_label_2
_geom_bond_distance
C1 C2 1.386(4)
C1 C6 1.388(4)
C1 C7 1.536(4)
C2 C3 1.397(4)
C2 H2 0.95
C3 C4 1.381(5)
C3 H3 0.95
C4 C5 1.369(5)
C4 H4 0.95
C5 C6 1.391(4)
C5 H5 0.95
C6 H6 0.95
C7 O1 1.407(3)
C7 C8 1.546(4)
C7 C10 1.550(4)
C8 O2 1.206(3)
C8 O3 1.324(4)
C9 O3 1.452(4)
C9 H9A 0.98
C9 H9B 0.98
C9 H9C 0.98
C10 C11 1.519(4)
C10 H10A 0.99
C10 H10B 0.99
C11 C12 1.318(5)
C11 C13 1.502(4)
C12 H12A 0.95
C12 H12B 0.95
C13 O4 1.229(4)
C13 N1 1.342(4)
C14 C15 1.390(4)
C14 C19 1.393(4)
C14 N1 1.414(4)
C15 C16 1.382(4)
C15 H15 0.95
C16 C17 1.381(5)
C16 H16 0.95
C17 C18 1.368(5)
C17 Cl1 1.752(3)
C18 C19 1.388(4)
C18 H18 0.95
C19 H19 0.95
N1 H1 0.88
O1 H1A 0.84

loop_
_geom_torsion_atom_site_label_1
_geom_torsion_atom_site_label_2
_geom_torsion_atom_site_label_3
_geom_torsion_atom_site_label_4
_geom_torsion
C6 C1 C2 C3 0.0(4)
C7 C1 C2 C3 -179.3(3)
C1 C2 C3 C4 0.0(5)
C2 C3 C4 C5 0.3(5)
C3 C4 C5 C6 -0.6(5)
C2 C1 C6 C5 -0.4(4)
C7 C1 C6 C5 178.9(3)
C4 C5 C6 C1 0.7(5)
C2 C1 C7 O1 21.4(3)
C6 C1 C7 O1 -157.8(2)
C2 C1 C7 C8 -95.9(3)
C6 C1 C7 C8 84.9(3)
C2 C1 C7 C10 145.0(3)
C6 C1 C7 C10 -34.3(4)
O1 C7 C8 O2 5.8(4)
C1 C7 C8 O2 123.4(3)
C10 C7 C8 O2 -114.9(3)
O1 C7 C8 O3 -174.8(2)
C1 C7 C8 O3 -57.3(3)
C10 C7 C8 O3 64.5(3)
O1 C7 C10 C11 -58.9(3)
C1 C7 C10 C11 179.6(2)
C8 C7 C10 C11 59.2(3)
C7 C10 C11 C12 -87.7(4)
C7 C10 C11 C13 88.5(3)
C12 C11 C13 O4 138.3(3)
C10 C11 C13 O4 -37.9(4)
C12 C11 C13 N1 -41.8(4)
C10 C11 C13 N1 142.0(2)
C19 C14 C15 C16 -2.6(4)
N1 C14 C15 C16 177.4(3)
C14 C15 C16 C17 -0.3(5)
C15 C16 C17 C18 3.0(5)
C15 C16 C17 Cl1 -175.3(2)
C16 C17 C18 C19 -2.6(5)
Cl1 C17 C18 C19 175.7(2)
C17 C18 C19 C14 -0.4(4)
C15 C14 C19 C18 3.0(4)
N1 C14 C19 C18 -177.0(3)
O4 C13 N1 C14 -1.5(5)
C11 C13 N1 C14 178.6(3)
C15 C14 N1 C13 -8.8(4)
C19 C14 N1 C13 171.2(3)
O2 C8 O3 C9 1.4(4)
C7 C8 O3 C9 -178.0(3)
